data_7035495
loop_
_publ_author_name
'Morales-Cer\'on, Judith P'
'Salazar-Pereda, Ver\'onica'
'Mendoza-Espinosa, Daniel'
'Alvarado-Rodr\'iguez, Jos\'e G'
'Cruz-Borbolla, Juli\'an'
'Andrade-L\'opez, Noem\'i'
'V\'asquez-P\'erez, Jos\'e M'

_publ_section_title
;
 Synthesis of Ir(iii) complexes with Tp(Me2) and acac ligands and their
 reactivity with electrophiles.
;
_journal_issue 31
_journal_name_full 'Dalton transactions (Cambridge, England : 2003)'
_journal_page_first 13881
_journal_page_last 13889
_journal_paper_doi 10.1039/c5dt01937k
_journal_volume 44
_journal_year 2015
_chemical_formula_moiety 'C22 H34 B Ir N6 O2'
_chemical_formula_sum 'C22 H34 B Ir N6 O2'
_chemical_formula_weight 617.56
_space_group_crystal_system monoclinic
_space_group_IT_number 14
_space_group_name_Hall '-P 2yn'
_space_group_name_H-M_alt 'P 1 21/n 1'
_symmetry_space_group_name_Hall '-P 2yn'
_symmetry_space_group_name_H-M 'P 1 21/n 1'
_atom_sites_solution_hydrogens geom
_atom_sites_solution_primary direct
_audit_creation_date 2015-04-09
_audit_creation_method
;
Olex2 1.2
(compiled 2015.01.26 svn.r3150 for OlexSys, GUI svn.r4998)
;
_audit_update_record
;
2015-05-12 deposited with the CCDC.
2015-06-19 downloaded from the CCDC.
;
_cell_angle_alpha 90
_cell_angle_beta 102.549(2)
_cell_angle_gamma 90
_cell_formula_units_Z 4
_cell_length_a 10.6560(9)
_cell_length_b 17.2090(16)
_cell_length_c 14.1376(13)
_cell_measurement_temperature 295
_cell_volume 2530.6(4)
_computing_molecular_graphics 'Olex2 (Dolomanov et al., 2009)'
_computing_publication_material 'Olex2 (Dolomanov et al., 2009)'
_computing_structure_refinement 'ShelXL (Sheldrick, 2008)'
_computing_structure_solution 'ShelXT (Sheldrick, 2015)'
_diffrn_ambient_temperature 297.15
_diffrn_measured_fraction_theta_full 0.971
_diffrn_measured_fraction_theta_max 0.971
_diffrn_measurement_device_type 'CCD area detector'
_diffrn_measurement_method 'phi and omega scans'
_diffrn_radiation_monochromator graphite
_diffrn_radiation_type MoK\a
_diffrn_radiation_wavelength 0.71073
_diffrn_reflns_av_R_equivalents 0.0687
_diffrn_reflns_av_unetI/netI 0.0654
_diffrn_reflns_laue_measured_fraction_full 0.971
_diffrn_reflns_laue_measured_fraction_max 0.971
_diffrn_reflns_limit_h_max 10
_diffrn_reflns_limit_h_min -11
_diffrn_reflns_limit_k_max 19
_diffrn_reflns_limit_k_min -19
_diffrn_reflns_limit_l_max 15
_diffrn_reflns_limit_l_min -15
_diffrn_reflns_number 12453
_diffrn_reflns_point_group_measured_fraction_full 0.971
_diffrn_reflns_point_group_measured_fraction_max 0.971
_diffrn_reflns_theta_full 23.251
_diffrn_reflns_theta_max 23.251
_diffrn_reflns_theta_min 6.816
_exptl_absorpt_coefficient_mu 5.305
_exptl_absorpt_correction_T_min 0.359932
_exptl_absorpt_correction_type multi-scan
_exptl_absorpt_process_details
'SADABS-2004/1 (Bruker,2004) was used for absorption correction. R(int) was 0.1505 before and 0.0544 after correction. The Ratio of minimum to maximum transmission is 0.3599. The \l/2 correction factor is 0.0015.'
_exptl_crystal_colour yellow
_exptl_crystal_colour_primary yellow
_exptl_crystal_density_diffrn 1.621
_exptl_crystal_description needle
_exptl_crystal_F_000 1224
_exptl_crystal_size_max 1
_exptl_crystal_size_mid 0.25
_exptl_crystal_size_min 0.2
_refine_diff_density_max 2.119
_refine_diff_density_min -1.659
_refine_diff_density_rms 0.169
_refine_ls_extinction_method none
_refine_ls_goodness_of_fit_ref 1.064
_refine_ls_hydrogen_treatment constr
_refine_ls_matrix_type full
_refine_ls_number_parameters 298
_refine_ls_number_reflns 3526
_refine_ls_number_restraints 0
_refine_ls_restrained_S_all 1.064
_refine_ls_R_factor_all 0.0754
_refine_ls_R_factor_gt 0.0468
_refine_ls_shift/su_max 0.001
_refine_ls_shift/su_mean 0.000
_refine_ls_structure_factor_coef Fsqd
_refine_ls_weighting_details 'w=1/[\s^2^(Fo^2^)+(0.0750P)^2^+0.9193P] where P=(Fo^2^+2Fc^2^)/3'
_refine_ls_weighting_scheme calc
_refine_ls_wR_factor_gt 0.1104
_refine_ls_wR_factor_ref 0.1341
_reflns_Friedel_coverage 0.000
_reflns_number_gt 2532
_reflns_number_total 3526
_reflns_threshold_expression 'I > 2\s(I)'
_cod_data_source_file c5dt01937k2.cif
_cod_data_source_block mm009
_cod_depositor_comments 'Adding full bibliography for 7035495--7035497.cif.'
_cod_database_code 7035495
_shelx_space_group_comment
;
The symmetry employed for this shelxl refinement is uniquely defined
by the following loop, which should always be used as a source of
symmetry information in preference to the above space-group names.
They are only intended as comments.
;
_shelx_estimated_absorpt_t_max 0.417
_shelx_estimated_absorpt_t_min 0.076
_olex2_refinement_description
;
1. Fixed Uiso
 At 1.2 times of:
  All B(H) groups, All C(H) groups, All C(H,H) groups
 At 1.5 times of:
  All C(H,H,H) groups
2.a Ternary CH refined with riding coordinates:
 B1(H1)
2.b Secondary CH2 refined with riding coordinates:
 C21(H21A,H21B)
2.c Aromatic/amide H refined with riding coordinates:
 C2(H2), C7(H7), C12(H12), C18(H18)
2.d Idealised Me refined as rotating group:
 C4(H4A,H4B,H4C), C5(H5A,H5B,H5C), C9(H9A,H9B,H9C), C10(H10A,H10B,H10C),
 C14(H14A,H14B,H14C), C15(H15A,H15B,H15C), C16(H16A,H16B,H16C), C20(H20A,H20B,
 H20C), C22(H22A,H22B,H22C)
;
_shelx_shelxl_version_number 2014/7
_olex2_submission_special_instructions 'No special instructions were received'

loop_
_space_group_symop_operation_xyz
'x, y, z'
'-x+1/2, y+1/2, -z+1/2'
'-x, -y, -z'
'x-1/2, -y-1/2, z-1/2'

loop_
_atom_site_label
_atom_site_type_symbol
_atom_site_fract_x
_atom_site_fract_y
_atom_site_fract_z
_atom_site_U_iso_or_equiv
_atom_site_adp_type
_atom_site_occupancy
_atom_site_site_symmetry_order
_atom_site_calc_flag
_atom_site_refinement_flags_posn
Ir1 Ir 0.63147(4) 0.37896(2) 0.28368(3) 0.0445(2) Uani 1 1 d .
O1 O 0.6165(7) 0.2937(4) 0.1818(5) 0.0547(19) Uani 1 1 d .
O2 O 0.6055(7) 0.3011(4) 0.3871(5) 0.0567(19) Uani 1 1 d .
N1 N 0.3885(8) 0.4796(5) 0.2283(6) 0.048(2) Uani 1 1 d .
N2 N 0.4238(8) 0.4034(5) 0.2422(6) 0.048(2) Uani 1 1 d .
N3 N 0.5761(9) 0.5357(5) 0.3454(6) 0.053(2) Uani 1 1 d .
N4 N 0.6386(8) 0.4682(5) 0.3810(6) 0.050(2) Uani 1 1 d .
N5 N 0.5845(8) 0.5236(5) 0.1717(7) 0.053(2) Uani 1 1 d .
N6 N 0.6542(8) 0.4554(5) 0.1797(6) 0.049(2) Uani 1 1 d .
C1 C 0.2640(13) 0.4853(6) 0.2097(7) 0.055(3) Uani 1 1 d .
C2 C 0.2120(11) 0.4127(8) 0.2090(9) 0.070(4) Uani 1 1 d .
H2 H 0.1252 0.3997 0.1958 0.084 Uiso 1 1 calc R
C3 C 0.3153(12) 0.3628(7) 0.2322(8) 0.057(3) Uani 1 1 d .
C4 C 0.1898(13) 0.5610(8) 0.1872(10) 0.079(4) Uani 1 1 d .
H4A H 0.2030 0.5926 0.2446 0.119 Uiso 1 1 calc GR
H4B H 0.0998 0.5499 0.1657 0.119 Uiso 1 1 calc GR
H4C H 0.2197 0.5884 0.1372 0.119 Uiso 1 1 calc GR
C5 C 0.3129(15) 0.2758(7) 0.2414(11) 0.080(4) Uani 1 1 d .
H5A H 0.3380 0.2525 0.1866 0.121 Uiso 1 1 calc GR
H5B H 0.2275 0.2592 0.2435 0.121 Uiso 1 1 calc GR
H5C H 0.3715 0.2601 0.2998 0.121 Uiso 1 1 calc GR
C6 C 0.5898(11) 0.5880(7) 0.4208(8) 0.056(3) Uani 1 1 d .
C7 C 0.6594(12) 0.5519(7) 0.5032(9) 0.067(3) Uani 1 1 d .
H7 H 0.6812 0.5728 0.5653 0.081 Uiso 1 1 calc R
C8 C 0.6902(12) 0.4779(7) 0.4747(9) 0.062(3) Uani 1 1 d .
C9 C 0.5379(14) 0.6677(7) 0.4084(12) 0.089(5) Uani 1 1 d .
H9A H 0.6047 0.7041 0.4345 0.134 Uiso 1 1 calc GR
H9B H 0.4690 0.6728 0.4419 0.134 Uiso 1 1 calc GR
H9C H 0.5062 0.6781 0.3407 0.134 Uiso 1 1 calc GR
C10 C 0.7636(14) 0.4174(8) 0.5370(8) 0.076(4) Uani 1 1 d .
H10A H 0.7211 0.3682 0.5229 0.114 Uiso 1 1 calc GR
H10B H 0.7688 0.4304 0.6038 0.114 Uiso 1 1 calc GR
H10C H 0.8487 0.4142 0.5250 0.114 Uiso 1 1 calc GR
C11 C 0.6021(11) 0.5626(7) 0.0916(7) 0.055(3) Uani 1 1 d .
C12 C 0.6845(12) 0.5187(7) 0.0511(9) 0.061(3) Uani 1 1 d .
H12 H 0.7158 0.5318 -0.0033 0.073 Uiso 1 1 calc R
C13 C 0.7121(10) 0.4533(6) 0.1036(7) 0.050(3) Uani 1 1 d .
C14 C 0.5409(14) 0.6398(7) 0.0636(10) 0.077(4) Uani 1 1 d .
H14A H 0.4694 0.6465 0.0941 0.115 Uiso 1 1 calc GR
H14B H 0.5113 0.6420 -0.0055 0.115 Uiso 1 1 calc GR
H14C H 0.6027 0.6803 0.0844 0.115 Uiso 1 1 calc GR
C15 C 0.7998(13) 0.3877(8) 0.0890(9) 0.074(4) Uani 1 1 d .
H15A H 0.8533 0.3733 0.1502 0.111 Uiso 1 1 calc GR
H15B H 0.8529 0.4043 0.0459 0.111 Uiso 1 1 calc GR
H15C H 0.7492 0.3438 0.0614 0.111 Uiso 1 1 calc GR
C16 C 0.6140(14) 0.1701(8) 0.1138(9) 0.077(4) Uani 1 1 d .
H16A H 0.5320 0.1769 0.0704 0.116 Uiso 1 1 calc GR
H16B H 0.6243 0.1168 0.1336 0.116 Uiso 1 1 calc GR
H16C H 0.6811 0.1843 0.0814 0.116 Uiso 1 1 calc GR
C17 C 0.6215(11) 0.2215(7) 0.2024(9) 0.058(3) Uani 1 1 d .
C18 C 0.6269(11) 0.1891(6) 0.2940(10) 0.063(3) Uani 1 1 d .
H18 H 0.6393 0.1357 0.3001 0.076 Uiso 1 1 calc R
C19 C 0.6158(11) 0.2283(6) 0.3737(10) 0.060(3) Uani 1 1 d .
C20 C 0.6059(15) 0.1813(7) 0.4628(10) 0.080(4) Uani 1 1 d .
H20A H 0.6774 0.1936 0.5149 0.119 Uiso 1 1 calc GR
H20B H 0.6071 0.1269 0.4482 0.119 Uiso 1 1 calc GR
H20C H 0.5271 0.1939 0.4817 0.119 Uiso 1 1 calc GR
C21 C 0.8275(12) 0.3551(7) 0.3240(9) 0.064(3) Uani 1 1 d .
H21A H 0.8433 0.3258 0.3840 0.077 Uiso 1 1 calc R
H21B H 0.8506 0.3221 0.2748 0.077 Uiso 1 1 calc R
C22 C 0.9181(12) 0.4270(9) 0.3385(12) 0.088(4) Uani 1 1 d .
H22A H 0.9131 0.4525 0.2774 0.132 Uiso 1 1 calc GR
H22B H 1.0050 0.4105 0.3639 0.132 Uiso 1 1 calc GR
H22C H 0.8923 0.4625 0.3831 0.132 Uiso 1 1 calc GR
B1 B 0.4995(12) 0.5400(7) 0.2407(9) 0.053(3) Uani 1 1 d .
H1 H 0.4628 0.5922 0.2280 0.063 Uiso 1 1 calc R

loop_
_atom_site_aniso_label
_atom_site_aniso_U_11
_atom_site_aniso_U_22
_atom_site_aniso_U_33
_atom_site_aniso_U_23
_atom_site_aniso_U_13
_atom_site_aniso_U_12
Ir1 0.0502(3) 0.0404(3) 0.0432(3) -0.00088(19) 0.01094(18) 0.00277(18)
O1 0.065(5) 0.046(5) 0.053(4) -0.011(4) 0.013(4) 0.002(3)
O2 0.066(5) 0.050(5) 0.057(5) 0.009(4) 0.018(4) 0.004(3)
N1 0.051(7) 0.044(5) 0.045(5) 0.000(4) 0.003(4) 0.008(4)
N2 0.036(5) 0.055(5) 0.050(5) -0.001(4) 0.005(4) 0.006(4)
N3 0.064(6) 0.042(5) 0.055(5) -0.002(4) 0.019(5) 0.003(4)
N4 0.056(6) 0.041(5) 0.049(5) -0.007(4) 0.006(4) 0.004(4)
N5 0.054(6) 0.044(5) 0.062(6) 0.009(4) 0.016(5) 0.000(4)
N6 0.059(6) 0.051(5) 0.036(5) 0.003(4) 0.008(4) -0.008(4)
C1 0.073(9) 0.049(7) 0.041(6) -0.002(5) 0.010(6) 0.012(6)
C2 0.039(7) 0.081(9) 0.087(9) -0.024(7) 0.006(6) -0.005(6)
C3 0.055(7) 0.064(7) 0.050(6) 0.004(6) 0.008(5) -0.005(6)
C4 0.075(9) 0.076(9) 0.088(9) 0.018(8) 0.020(7) 0.032(7)
C5 0.098(11) 0.053(8) 0.087(10) 0.006(7) 0.012(8) -0.026(7)
C6 0.063(8) 0.053(7) 0.055(7) -0.017(6) 0.021(6) -0.008(5)
C7 0.082(9) 0.065(8) 0.059(8) -0.015(7) 0.023(7) -0.010(6)
C8 0.069(8) 0.068(8) 0.052(7) -0.009(6) 0.023(6) -0.007(6)
C9 0.092(11) 0.052(8) 0.126(13) -0.023(8) 0.029(9) 0.011(6)
C10 0.102(11) 0.082(9) 0.036(6) -0.002(6) -0.003(6) -0.006(7)
C11 0.064(8) 0.061(7) 0.036(6) 0.007(5) 0.002(5) -0.018(6)
C12 0.066(8) 0.061(8) 0.061(7) 0.001(6) 0.023(6) -0.020(6)
C13 0.061(7) 0.059(7) 0.029(5) -0.006(5) 0.009(5) -0.011(5)
C14 0.091(10) 0.061(8) 0.071(8) 0.019(7) 0.000(7) -0.013(7)
C15 0.074(9) 0.096(10) 0.056(7) -0.023(7) 0.021(6) -0.011(7)
C16 0.084(10) 0.071(9) 0.069(8) -0.024(7) 0.000(7) -0.001(7)
C17 0.056(7) 0.049(7) 0.067(8) -0.010(6) 0.012(6) 0.005(5)
C18 0.073(8) 0.029(6) 0.085(9) -0.001(6) 0.013(7) 0.003(5)
C19 0.063(8) 0.032(6) 0.084(9) 0.009(6) 0.015(6) 0.009(5)
C20 0.112(11) 0.051(7) 0.078(9) 0.018(7) 0.025(8) 0.012(7)
C21 0.062(8) 0.064(7) 0.062(7) 0.000(6) 0.005(6) 0.015(6)
C22 0.047(8) 0.107(12) 0.112(12) -0.024(10) 0.021(8) -0.017(7)
B1 0.055(8) 0.039(7) 0.060(8) 0.001(6) 0.004(6) 0.009(5)

loop_
_atom_type_symbol
_atom_type_description
_atom_type_scat_dispersion_real
_atom_type_scat_dispersion_imag
_atom_type_scat_source
C C 0.0033 0.0016 'International Tables Vol C Tables 4.2.6.8 and 6.1.1.4'
H H 0.0000 0.0000 'International Tables Vol C Tables 4.2.6.8 and 6.1.1.4'
B B 0.0013 0.0007 'International Tables Vol C Tables 4.2.6.8 and 6.1.1.4'
N N 0.0061 0.0033 'International Tables Vol C Tables 4.2.6.8 and 6.1.1.4'
O O 0.0106 0.0060 'International Tables Vol C Tables 4.2.6.8 and 6.1.1.4'
Ir Ir -1.4442 7.9887 'International Tables Vol C Tables 4.2.6.8 and 6.1.1.4'

loop_
_geom_angle_atom_site_label_1
_geom_angle_atom_site_label_2
_geom_angle_atom_site_label_3
_geom_angle
O1 Ir1 O2 91.8(3)
O1 Ir1 N2 91.7(3)
O1 Ir1 N4 176.8(3)
O1 Ir1 C21 88.4(4)
O2 Ir1 N2 91.8(3)
O2 Ir1 N4 90.1(3)
O2 Ir1 C21 87.6(4)
N4 Ir1 N2 85.7(3)
N4 Ir1 C21 94.3(4)
N6 Ir1 O1 87.6(3)
N6 Ir1 O2 179.0(3)
N6 Ir1 N2 87.4(3)
N6 Ir1 N4 90.4(4)
N6 Ir1 C21 93.2(4)
C21 Ir1 N2 179.4(4)
C17 O1 Ir1 123.2(7)
C19 O2 Ir1 120.5(7)
N2 N1 B1 116.5(8)
C1 N1 N2 109.8(8)
C1 N1 B1 133.6(9)
N1 N2 Ir1 116.8(6)
C3 N2 Ir1 136.7(8)
C3 N2 N1 106.4(9)
N4 N3 B1 120.5(8)
C6 N3 N4 107.8(9)
C6 N3 B1 131.5(9)
N3 N4 Ir1 116.2(6)
C8 N4 Ir1 135.1(8)
C8 N4 N3 108.7(9)
N6 N5 B1 119.9(8)
C11 N5 N6 108.5(9)
C11 N5 B1 131.3(10)
N5 N6 Ir1 117.7(6)
C13 N6 Ir1 135.0(8)
C13 N6 N5 106.8(8)
N1 C1 C2 109.1(10)
N1 C1 C4 124.7(11)
C2 C1 C4 126.2(12)
C1 C2 H2 127.3
C1 C2 C3 105.5(11)
C3 C2 H2 127.3
N2 C3 C2 109.2(11)
N2 C3 C5 122.9(11)
C2 C3 C5 127.8(11)
C1 C4 H4A 109.5
C1 C4 H4B 109.5
C1 C4 H4C 109.5
H4A C4 H4B 109.5
H4A C4 H4C 109.5
H4B C4 H4C 109.5
C3 C5 H5A 109.5
C3 C5 H5B 109.5
C3 C5 H5C 109.5
H5A C5 H5B 109.5
H5A C5 H5C 109.5
H5B C5 H5C 109.5
N3 C6 C7 107.8(10)
N3 C6 C9 122.7(11)
C7 C6 C9 129.5(11)
C6 C7 H7 126.8
C6 C7 C8 106.4(11)
C8 C7 H7 126.8
N4 C8 C7 109.3(11)
N4 C8 C10 123.9(11)
C7 C8 C10 126.8(11)
C6 C9 H9A 109.5
C6 C9 H9B 109.5
C6 C9 H9C 109.5
H9A C9 H9B 109.5
H9A C9 H9C 109.5
H9B C9 H9C 109.5
C8 C10 H10A 109.5
C8 C10 H10B 109.5
C8 C10 H10C 109.5
H10A C10 H10B 109.5
H10A C10 H10C 109.5
H10B C10 H10C 109.5
N5 C11 C12 106.9(10)
N5 C11 C14 121.7(11)
C12 C11 C14 131.4(11)
C11 C12 H12 125.9
C13 C12 C11 108.2(10)
C13 C12 H12 125.9
N6 C13 C15 122.2(10)
C12 C13 N6 109.5(10)
C12 C13 C15 128.1(11)
C11 C14 H14A 109.5
C11 C14 H14B 109.5
C11 C14 H14C 109.5
H14A C14 H14B 109.5
H14A C14 H14C 109.5
H14B C14 H14C 109.5
C13 C15 H15A 109.5
C13 C15 H15B 109.5
C13 C15 H15C 109.5
H15A C15 H15B 109.5
H15A C15 H15C 109.5
H15B C15 H15C 109.5
H16A C16 H16B 109.5
H16A C16 H16C 109.5
H16B C16 H16C 109.5
C17 C16 H16A 109.5
C17 C16 H16B 109.5
C17 C16 H16C 109.5
O1 C17 C16 112.8(11)
O1 C17 C18 126.2(10)
C18 C17 C16 121.0(11)
C17 C18 H18 117.1
C19 C18 C17 125.8(10)
C19 C18 H18 117.1
O2 C19 C18 130.2(11)
O2 C19 C20 112.0(11)
C18 C19 C20 117.7(10)
C19 C20 H20A 109.5
C19 C20 H20B 109.5
C19 C20 H20C 109.5
H20A C20 H20B 109.5
H20A C20 H20C 109.5
H20B C20 H20C 109.5
Ir1 C21 H21A 108.3
Ir1 C21 H21B 108.3
H21A C21 H21B 107.4
C22 C21 Ir1 115.9(9)
C22 C21 H21A 108.3
C22 C21 H21B 108.3
C21 C22 H22A 109.5
C21 C22 H22B 109.5
C21 C22 H22C 109.5
H22A C22 H22B 109.5
H22A C22 H22C 109.5
H22B C22 H22C 109.5
N1 B1 H1 109.2
N3 B1 N1 108.0(9)
N3 B1 H1 109.2
N5 B1 N1 110.7(9)
N5 B1 N3 110.6(9)
N5 B1 H1 109.2

loop_
_geom_bond_atom_site_label_1
_geom_bond_atom_site_label_2
_geom_bond_distance
Ir1 O1 2.038(7)
Ir1 O2 2.046(7)
Ir1 N2 2.203(9)
Ir1 N4 2.053(8)
Ir1 N6 2.026(8)
Ir1 C21 2.084(12)
O1 C17 1.275(13)
O2 C19 1.275(12)
N1 N2 1.367(12)
N1 C1 1.299(13)
N1 B1 1.556(15)
N2 C3 1.331(15)
N3 N4 1.379(12)
N3 C6 1.378(13)
N3 B1 1.529(15)
N4 C8 1.329(14)
N5 N6 1.380(12)
N5 C11 1.365(13)
N5 B1 1.495(15)
N6 C13 1.352(12)
C1 C2 1.366(17)
C1 C4 1.522(15)
C2 H2 0.9300
C2 C3 1.378(17)
C3 C5 1.504(16)
C4 H4A 0.9600
C4 H4B 0.9600
C4 H4C 0.9600
C5 H5A 0.9600
C5 H5B 0.9600
C5 H5C 0.9600
C6 C7 1.385(17)
C6 C9 1.476(17)
C7 H7 0.9300
C7 C8 1.395(16)
C8 C10 1.475(18)
C9 H9A 0.9600
C9 H9B 0.9600
C9 H9C 0.9600
C10 H10A 0.9600
C10 H10B 0.9600
C10 H10C 0.9600
C11 C12 1.374(16)
C11 C14 1.494(17)
C12 H12 0.9300
C12 C13 1.345(15)
C13 C15 1.508(16)
C14 H14A 0.9600
C14 H14B 0.9600
C14 H14C 0.9600
C15 H15A 0.9600
C15 H15B 0.9600
C15 H15C 0.9600
C16 H16A 0.9600
C16 H16B 0.9600
C16 H16C 0.9600
C16 C17 1.520(16)
C17 C18 1.400(16)
C18 H18 0.9300
C18 C19 1.340(16)
C19 C20 1.520(17)
C20 H20A 0.9600
C20 H20B 0.9600
C20 H20C 0.9600
C21 H21A 0.9700
C21 H21B 0.9700
C21 C22 1.555(19)
C22 H22A 0.9600
C22 H22B 0.9600
C22 H22C 0.9600
B1 H1 0.9800
